data_4336451
loop_
_publ_author_name
'Pauline J. Han'
'Arnold L. Rheingold'
'William C. Trogler'

_publ_section_title
;
 Luminescent Tris(8-hydroxyquinolates) of Bismuth(III)
;
_journal_name_full 'Inorganic Chemistry'
_journal_page_first 12033
_journal_page_last 12045
_journal_paper_doi 10.1021/ic401850v
_journal_volume 52
_journal_year 2013
_chemical_formula_moiety '2(C27 H12 Bi Cl3 I3 N3 O3), 3(C H2 Cl2)'
_chemical_formula_sum 'C57 H30 Bi2 Cl12 I6 N6 O6'
_chemical_formula_weight 2499.63
_chemical_name_systematic
; 
 ? 
;
_space_group_IT_number 2
_symmetry_cell_setting triclinic
_symmetry_space_group_name_Hall '-P 1'
_symmetry_space_group_name_H-M 'P -1'
_atom_sites_solution_hydrogens geom
_atom_sites_solution_primary direct
_atom_sites_solution_secondary difmap
_audit_creation_method SHELXL-97
_cell_angle_alpha 87.431(2)
_cell_angle_beta 88.934(2)
_cell_angle_gamma 74.979(2)
_cell_formula_units_Z 2
_cell_length_a 12.6366(7)
_cell_length_b 14.5777(7)
_cell_length_c 18.8823(10)
_cell_measurement_reflns_used 9078
_cell_measurement_temperature 100(2)
_cell_measurement_theta_max 27.52
_cell_measurement_theta_min 2.68
_cell_volume 3356.0(3)
_computing_cell_refinement 'Bruker SAINT'
_computing_data_collection 'Bruker APEX2'
_computing_data_reduction 'Bruker SAINT'
_computing_molecular_graphics 'Bruker SHELXTL'
_computing_publication_material 'Bruker SHELXTL'
_computing_structure_refinement 'SHELXL-97 (Sheldrick, 2008)'
_computing_structure_solution 'SHELXS-97 (Sheldrick, 2008)'
_diffrn_ambient_temperature 100(2)
_diffrn_detector_area_resol_mean '1024 x 1024'
_diffrn_measured_fraction_theta_full 0.999
_diffrn_measured_fraction_theta_max 0.992
_diffrn_measurement_device_type 'Bruker Photon 100 CMOS CCD'
_diffrn_measurement_method '\f and \w scans'
_diffrn_radiation_monochromator 'Double Bounce Multilayer Mirror'
_diffrn_radiation_source 'micro-focus sealed tube'
_diffrn_radiation_type MoK\a
_diffrn_radiation_wavelength 0.71073
_diffrn_reflns_av_R_equivalents 0.0340
_diffrn_reflns_av_sigmaI/netI 0.0314
_diffrn_reflns_limit_h_max 16
_diffrn_reflns_limit_h_min -16
_diffrn_reflns_limit_k_max 18
_diffrn_reflns_limit_k_min -18
_diffrn_reflns_limit_l_max 24
_diffrn_reflns_limit_l_min -24
_diffrn_reflns_number 71652
_diffrn_reflns_theta_full 25.00
_diffrn_reflns_theta_max 27.54
_diffrn_reflns_theta_min 2.48
_exptl_absorpt_coefficient_mu 8.528
_exptl_absorpt_correction_T_max 0.4539
_exptl_absorpt_correction_T_min 0.2803
_exptl_absorpt_correction_type multi-scan
_exptl_absorpt_process_details SADABS
_exptl_crystal_colour Brown
_exptl_crystal_density_diffrn 2.474
_exptl_crystal_description Block
_exptl_crystal_F_000 2300
_exptl_crystal_size_max 0.20
_exptl_crystal_size_mid 0.15
_exptl_crystal_size_min 0.11
_refine_diff_density_max 1.517
_refine_diff_density_min -2.268
_refine_diff_density_rms 0.171
_refine_ls_extinction_method none
_refine_ls_goodness_of_fit_ref 1.031
_refine_ls_hydrogen_treatment constr
_refine_ls_matrix_type full
_refine_ls_number_parameters 819
_refine_ls_number_reflns 15379
_refine_ls_number_restraints 1
_refine_ls_restrained_S_all 1.031
_refine_ls_R_factor_all 0.0413
_refine_ls_R_factor_gt 0.0285
_refine_ls_shift/su_max 0.005
_refine_ls_shift/su_mean 0.000
_refine_ls_structure_factor_coef Fsqd
_refine_ls_weighting_details 'calc w=1/[\s^2^(Fo^2^)+(0.0237P)^2^+18.4047P] where P=(Fo^2^+2Fc^2^)/3'
_refine_ls_weighting_scheme calc
_refine_ls_wR_factor_gt 0.0604
_refine_ls_wR_factor_ref 0.0652
_reflns_number_gt 13073
_reflns_number_total 15379
_reflns_threshold_expression >2sigma(I)
_cod_data_source_file ic401850v_si_002_2.cif
_cod_data_source_block pahan01
_cod_database_code 4336451

loop_
_symmetry_equiv_pos_as_xyz
'x, y, z'
'-x, -y, -z'

loop_
_atom_site_label
_atom_site_type_symbol
_atom_site_fract_x
_atom_site_fract_y
_atom_site_fract_z
_atom_site_U_iso_or_equiv
_atom_site_adp_type
_atom_site_occupancy
_atom_site_symmetry_multiplicity
_atom_site_calc_flag
_atom_site_refinement_flags
_atom_site_disorder_assembly
_atom_site_disorder_group
Bi1 Bi -0.913470(15) 1.424864(12) 1.438648(9) 0.01406(4) Uani 1 1 d . . .
I1 I -0.76579(3) 1.12559(2) 1.271814(17) 0.02146(7) Uani 1 1 d . . .
I2 I -1.02995(3) 1.81071(2) 1.447324(17) 0.02395(8) Uani 1 1 d . . .
I3 I -0.80848(3) 1.65633(2) 1.629022(18) 0.02469(8) Uani 1 1 d . . .
Cl1 Cl -0.46683(10) 1.34619(10) 1.18678(7) 0.0267(3) Uani 1 1 d . . .
Cl2 Cl -1.22846(11) 1.78472(9) 1.18156(7) 0.0245(3) Uani 1 1 d . . .
Cl3 Cl -0.53687(12) 1.30535(11) 1.74256(7) 0.0326(3) Uani 1 1 d . . .
O1 O -0.8384(3) 1.3029(2) 1.36543(17) 0.0168(7) Uani 1 1 d . . .
O2 O -0.9790(3) 1.5896(2) 1.42834(16) 0.0179(7) Uani 1 1 d . . .
O3 O -0.8444(3) 1.5060(2) 1.52189(17) 0.0203(7) Uani 1 1 d . . .
N1 N -0.7714(3) 1.4636(3) 1.3714(2) 0.0161(8) Uani 1 1 d . . .
N2 N -0.9997(3) 1.4869(3) 1.3166(2) 0.0153(8) Uani 1 1 d . . .
N3 N -0.7512(3) 1.3195(3) 1.5100(2) 0.0188(9) Uani 1 1 d . . .
C1 C -0.7434(4) 1.5455(3) 1.3750(3) 0.0203(10) Uani 1 1 d . . .
H1 H -0.7796 1.5909 1.4078 0.024 Uiso 1 1 calc R . .
C2 C -0.6607(4) 1.5649(4) 1.3304(3) 0.0222(11) Uani 1 1 d . . .
H2 H -0.6426 1.6241 1.3325 0.027 Uiso 1 1 calc R . .
C3 C -0.6065(4) 1.4995(4) 1.2842(3) 0.0204(10) Uani 1 1 d . . .
H3 H -0.5505 1.5129 1.2544 0.024 Uiso 1 1 calc R . .
C4 C -0.6335(4) 1.4111(4) 1.2806(3) 0.0183(10) Uani 1 1 d . . .
C5 C -0.7197(4) 1.3969(3) 1.3252(2) 0.0149(9) Uani 1 1 d . . .
C6 C -0.7582(4) 1.3124(3) 1.3243(2) 0.0137(9) Uani 1 1 d . . .
C7 C -0.7056(4) 1.2456(3) 1.2771(2) 0.0168(10) Uani 1 1 d . . .
C8 C -0.6170(4) 1.2563(4) 1.2339(3) 0.0203(10) Uani 1 1 d . . .
H8 H -0.5823 1.2076 1.2030 0.024 Uiso 1 1 calc R . .
C9 C -0.5810(4) 1.3365(4) 1.2366(3) 0.0196(10) Uani 1 1 d . . .
C10 C -1.0057(4) 1.4355(3) 1.2612(2) 0.0173(10) Uani 1 1 d . . .
H10 H -0.9707 1.3694 1.2636 0.021 Uiso 1 1 calc R . .
C11 C -1.0618(4) 1.4753(4) 1.1997(3) 0.0197(10) Uani 1 1 d . . .
H11 H -1.0644 1.4364 1.1610 0.024 Uiso 1 1 calc R . .
C12 C -1.1128(4) 1.5702(4) 1.1950(2) 0.0188(10) Uani 1 1 d . . .
H12 H -1.1530 1.5972 1.1537 0.023 Uiso 1 1 calc R . .
C13 C -1.1054(4) 1.6284(3) 1.2521(2) 0.0161(10) Uani 1 1 d . . .
C14 C -1.0464(4) 1.5819(3) 1.3125(2) 0.0151(9) Uani 1 1 d . . .
C15 C -1.0304(4) 1.6343(3) 1.3723(2) 0.0147(9) Uani 1 1 d . . .
C16 C -1.0700(4) 1.7324(3) 1.3665(2) 0.0181(10) Uani 1 1 d . . .
C17 C -1.1312(4) 1.7793(3) 1.3076(3) 0.0187(10) Uani 1 1 d . . .
H17 H -1.1592 1.8465 1.3061 0.022 Uiso 1 1 calc R . .
C18 C -1.1500(4) 1.7276(4) 1.2529(3) 0.0184(10) Uani 1 1 d . . .
C19 C -0.7078(4) 1.2275(4) 1.5034(3) 0.0230(11) Uani 1 1 d . . .
H19 H -0.7264 1.1979 1.4633 0.028 Uiso 1 1 calc R . .
C20 C -0.6348(5) 1.1718(4) 1.5538(3) 0.0265(12) Uani 1 1 d . . .
H20 H -0.6059 1.1056 1.5480 0.032 Uiso 1 1 calc R . .
C21 C -0.6061(4) 1.2141(4) 1.6108(3) 0.0253(11) Uani 1 1 d . . .
H21 H -0.5573 1.1772 1.6452 0.030 Uiso 1 1 calc R . .
C22 C -0.6487(4) 1.3120(4) 1.6188(3) 0.0208(11) Uani 1 1 d . . .
C23 C -0.7227(4) 1.3627(3) 1.5665(2) 0.0168(10) Uani 1 1 d . . .
C24 C -0.7729(4) 1.4626(4) 1.5697(2) 0.0179(10) Uani 1 1 d . . .
C25 C -0.7411(4) 1.5093(4) 1.6245(2) 0.0184(10) Uani 1 1 d . . .
C26 C -0.6684(4) 1.4608(4) 1.6777(3) 0.0230(11) Uani 1 1 d . . .
H26 H -0.6496 1.4948 1.7152 0.028 Uiso 1 1 calc R . .
C27 C -0.6252(4) 1.3650(4) 1.6753(3) 0.0235(11) Uani 1 1 d . . .
Bi1' Bi -1.047602(14) 1.019893(12) 1.089949(9) 0.01298(4) Uani 1 1 d . . .
I1' I -1.04756(3) 1.08932(2) 1.371991(17) 0.02404(8) Uani 1 1 d . . .
I2' I -1.29310(3) 1.06440(2) 0.852882(16) 0.01890(7) Uani 1 1 d . . .
I3' I -1.11826(3) 0.76975(2) 0.905634(16) 0.01967(7) Uani 1 1 d . . .
Cl1' Cl -1.48139(11) 1.04286(10) 1.34693(7) 0.0291(3) Uani 1 1 d . . .
Cl2' Cl -1.42194(11) 1.45386(9) 0.92230(7) 0.0261(3) Uani 1 1 d . . .
Cl3' Cl -0.84954(11) 0.49727(9) 1.09882(7) 0.0257(3) Uani 1 1 d . . .
O1' O -1.0623(3) 1.0518(2) 1.20880(16) 0.0170(7) Uani 1 1 d . . .
O2' O -1.1518(3) 1.0675(2) 0.98843(16) 0.0146(7) Uani 1 1 d . . .
O3' O -1.0711(3) 0.8965(2) 1.02557(17) 0.0157(7) Uani 1 1 d . . .
N1' N -1.2190(3) 1.0092(3) 1.1318(2) 0.0155(8) Uani 1 1 d . . .
N2' N -1.1682(3) 1.1989(3) 1.0874(2) 0.0158(8) Uani 1 1 d . . .
N3' N -0.9743(3) 0.8548(3) 1.1529(2) 0.0161(8) Uani 1 1 d . . .
C1' C -1.2940(4) 0.9878(3) 1.0917(3) 0.0191(10) Uani 1 1 d . . .
H1' H -1.2776 0.9745 1.0433 0.023 Uiso 1 1 calc R . .
C2' C -1.3969(4) 0.9845(4) 1.1193(3) 0.0217(11) Uani 1 1 d . . .
H2' H -1.4493 0.9693 1.0897 0.026 Uiso 1 1 calc R . .
C3' C -1.4219(4) 1.0031(4) 1.1891(3) 0.0221(11) Uani 1 1 d . . .
H3' H -1.4917 1.0015 1.2079 0.026 Uiso 1 1 calc R . .
C4' C -1.3428(4) 1.0248(3) 1.2328(3) 0.0191(10) Uani 1 1 d . . .
C5' C -1.2401(4) 1.0274(3) 1.2016(2) 0.0159(9) Uani 1 1 d . . .
C6' C -1.1538(4) 1.0482(3) 1.2411(2) 0.0161(10) Uani 1 1 d . . .
C7' C -1.1737(4) 1.0622(3) 1.3127(2) 0.0185(10) Uani 1 1 d . . .
C8' C -1.2737(4) 1.0598(4) 1.3451(3) 0.0217(11) Uani 1 1 d . . .
H8' H -1.2842 1.0703 1.3943 0.026 Uiso 1 1 calc R . .
C9' C -1.3564(4) 1.0424(4) 1.3064(3) 0.0213(11) Uani 1 1 d . . .
C10' C -1.1746(4) 1.2627(4) 1.1357(3) 0.0185(10) Uani 1 1 d . . .
H10' H -1.1367 1.2439 1.1791 0.022 Uiso 1 1 calc R . .
C11' C -1.2356(4) 1.3578(4) 1.1251(3) 0.0212(11) Uani 1 1 d . . .
H11' H -1.2382 1.4018 1.1611 0.025 Uiso 1 1 calc R . .
C12' C -1.2906(4) 1.3868(4) 1.0639(3) 0.0204(10) Uani 1 1 d . . .
H12' H -1.3299 1.4514 1.0561 0.025 Uiso 1 1 calc R . .
C13' C -1.2892(4) 1.3196(3) 1.0111(2) 0.0168(10) Uani 1 1 d . . .
C14' C -1.2249(4) 1.2255(3) 1.0261(2) 0.0141(9) Uani 1 1 d . . .
C15' C -1.2177(4) 1.1522(3) 0.9765(2) 0.0144(9) Uani 1 1 d . . .
C16' C -1.2851(4) 1.1750(3) 0.9178(2) 0.0158(9) Uani 1 1 d . . .
C17' C -1.3483(4) 1.2674(3) 0.9018(3) 0.0183(10) Uani 1 1 d . . .
H17' H -1.3915 1.2806 0.8601 0.022 Uiso 1 1 calc R . .
C18' C -1.3479(4) 1.3387(3) 0.9463(3) 0.0193(10) Uani 1 1 d . . .
C19' C -0.9257(4) 0.8364(4) 1.2151(3) 0.0193(10) Uani 1 1 d . . .
H19' H -0.9285 0.8874 1.2453 0.023 Uiso 1 1 calc R . .
C20' C -0.8697(4) 0.7432(4) 1.2381(3) 0.0206(10) Uani 1 1 d . . .
H20' H -0.8355 0.7322 1.2832 0.025 Uiso 1 1 calc R . .
C21' C -0.8648(4) 0.6694(4) 1.1956(3) 0.0199(10) Uani 1 1 d . . .
H21' H -0.8260 0.6068 1.2105 0.024 Uiso 1 1 calc R . .
C22' C -0.9177(4) 0.6862(3) 1.1293(2) 0.0165(10) Uani 1 1 d . . .
C23' C -0.9719(4) 0.7811(3) 1.1100(2) 0.0152(9) Uani 1 1 d . . .
C24' C -1.0273(4) 0.8072(3) 1.0436(2) 0.0146(9) Uani 1 1 d . . .
C25' C -1.0322(4) 0.7327(3) 1.0013(2) 0.0167(10) Uani 1 1 d . . .
C26' C -0.9789(4) 0.6380(3) 1.0191(3) 0.0173(10) Uani 1 1 d . . .
H26' H -0.9825 0.5892 0.9882 0.021 Uiso 1 1 calc R . .
C27' C -0.9219(4) 0.6159(3) 1.0807(3) 0.0170(10) Uani 1 1 d . . .
Cl1S Cl -1.52953(15) 1.18859(11) 1.04395(9) 0.0451(4) Uani 1 1 d . . .
Cl2S Cl -1.65490(16) 1.32744(14) 0.94155(10) 0.0551(5) Uani 1 1 d . . .
C1S C -1.6018(5) 1.3078(4) 1.0276(3) 0.0310(13) Uani 1 1 d . . .
H1SA H -1.6626 1.3251 1.0623 0.037 Uiso 1 1 calc R . .
H1SB H -1.5521 1.3492 1.0342 0.037 Uiso 1 1 calc R . .
Cl3S Cl -0.71025(17) 0.85001(14) 1.35197(9) 0.0543(5) Uani 1 1 d . A .
Cl4B Cl -0.739(3) 0.9894(5) 1.4590(4) 0.055(5) Uani 0.38(4) 1 d P A 2
Cl4S Cl -0.6797(14) 0.9718(8) 1.4619(3) 0.041(3) Uani 0.62(4) 1 d P A 1
C2S C -0.7437(8) 0.8836(6) 1.4380(4) 0.065(2) Uani 1 1 d . . .
H2SA H -0.7205 0.8273 1.4709 0.078 Uiso 0.62(4) 1 calc PR A 1
H2SB H -0.8242 0.9083 1.4424 0.078 Uiso 0.62(4) 1 calc PR A 1
H2SC H -0.8189 0.8776 1.4480 0.078 Uiso 0.38(4) 1 calc PR A 2
H2SD H -0.6939 0.8371 1.4702 0.078 Uiso 0.38(4) 1 calc PR A 2
Cl5B Cl -1.4973(10) 1.4554(9) 1.4849(6) 0.0577(6) Uani 0.170(4) 1 d PD . 2
Cl5S Cl -1.4311(2) 1.37402(18) 1.52378(12) 0.0577(6) Uani 0.830(4) 1 d P . 1
Cl6S Cl -1.47248(19) 1.25782(16) 1.41218(13) 0.0700(6) Uani 1 1 d . . .
C3S C -1.4911(7) 1.3713(7) 1.4422(4) 0.044(2) Uani 0.830(4) 1 d P . 1
H3SA H -1.5706 1.4016 1.4460 0.053 Uiso 0.830(4) 1 calc PR . 1
H3SB H -1.4598 1.4094 1.4069 0.053 Uiso 0.830(4) 1 calc PR . 1
C3SB C -1.455(3) 1.3320(12) 1.475(2) 0.044(2) Uani 0.170(4) 1 d PD . 2
H3SC H -1.3743 1.3170 1.4802 0.053 Uiso 0.170(4) 1 calc PR . 2
H3SD H -1.4817 1.3056 1.5191 0.053 Uiso 0.170(4) 1 calc PR . 2

loop_
_atom_site_aniso_label
_atom_site_aniso_U_11
_atom_site_aniso_U_22
_atom_site_aniso_U_33
_atom_site_aniso_U_23
_atom_site_aniso_U_13
_atom_site_aniso_U_12
Bi1 0.01745(9) 0.01238(9) 0.01212(8) -0.00168(6) 0.00028(6) -0.00327(7)
I1 0.02675(18) 0.01767(16) 0.02165(16) -0.00627(12) 0.00153(13) -0.00796(13)
I2 0.0337(2) 0.01702(16) 0.02282(16) -0.00523(13) -0.00068(14) -0.00879(14)
I3 0.03170(19) 0.02234(17) 0.02377(17) -0.00620(13) 0.00155(14) -0.01298(14)
Cl1 0.0206(6) 0.0303(7) 0.0287(7) 0.0015(5) 0.0085(5) -0.0067(5)
Cl2 0.0258(7) 0.0228(6) 0.0243(6) 0.0073(5) -0.0083(5) -0.0060(5)
Cl3 0.0350(8) 0.0413(8) 0.0257(7) 0.0114(6) -0.0154(6) -0.0186(6)
O1 0.0197(18) 0.0135(16) 0.0163(16) -0.0009(13) 0.0007(13) -0.0029(14)
O2 0.0267(19) 0.0128(16) 0.0126(16) 0.0022(13) -0.0028(14) -0.0024(14)
O3 0.029(2) 0.0148(17) 0.0170(17) -0.0028(13) -0.0046(14) -0.0056(15)
N1 0.016(2) 0.016(2) 0.0163(19) -0.0004(16) -0.0002(16) -0.0036(16)
N2 0.016(2) 0.0126(19) 0.018(2) -0.0030(15) 0.0009(16) -0.0039(16)
N3 0.020(2) 0.018(2) 0.019(2) -0.0002(16) -0.0009(16) -0.0061(17)
C1 0.026(3) 0.016(2) 0.020(2) -0.0030(19) -0.004(2) -0.006(2)
C2 0.022(3) 0.020(3) 0.028(3) 0.000(2) -0.004(2) -0.012(2)
C3 0.020(3) 0.021(3) 0.022(2) 0.002(2) -0.004(2) -0.008(2)
C4 0.015(2) 0.022(3) 0.018(2) 0.0047(19) -0.0042(19) -0.005(2)
C5 0.017(2) 0.015(2) 0.012(2) 0.0023(17) -0.0047(18) -0.0031(19)
C6 0.013(2) 0.015(2) 0.012(2) 0.0007(17) -0.0035(17) -0.0026(18)
C7 0.020(3) 0.014(2) 0.015(2) 0.0003(18) -0.0035(19) -0.0035(19)
C8 0.016(2) 0.022(3) 0.020(2) -0.003(2) 0.0009(19) 0.001(2)
C9 0.016(2) 0.025(3) 0.018(2) 0.003(2) 0.0002(19) -0.005(2)
C10 0.019(3) 0.015(2) 0.018(2) -0.0012(18) -0.0012(19) -0.004(2)
C11 0.021(3) 0.023(3) 0.018(2) -0.004(2) 0.0002(19) -0.010(2)
C12 0.018(3) 0.027(3) 0.014(2) -0.0003(19) 0.0004(19) -0.009(2)
C13 0.015(2) 0.021(3) 0.014(2) 0.0004(18) 0.0006(18) -0.007(2)
C14 0.014(2) 0.013(2) 0.018(2) -0.0001(18) 0.0030(18) -0.0050(19)
C15 0.014(2) 0.015(2) 0.016(2) -0.0029(18) 0.0033(18) -0.0047(19)
C16 0.019(3) 0.020(3) 0.017(2) -0.0047(19) 0.0030(19) -0.007(2)
C17 0.018(3) 0.014(2) 0.023(2) 0.0036(19) 0.000(2) -0.004(2)
C18 0.016(2) 0.021(3) 0.018(2) 0.0066(19) -0.0010(19) -0.005(2)
C19 0.023(3) 0.019(3) 0.024(3) 0.001(2) -0.001(2) -0.001(2)
C20 0.029(3) 0.019(3) 0.030(3) 0.005(2) -0.005(2) -0.004(2)
C21 0.024(3) 0.027(3) 0.025(3) 0.010(2) -0.008(2) -0.008(2)
C22 0.020(3) 0.027(3) 0.018(2) 0.006(2) -0.002(2) -0.012(2)
C23 0.015(2) 0.018(2) 0.018(2) 0.0011(18) 0.0007(18) -0.0065(19)
C24 0.018(2) 0.023(3) 0.015(2) -0.0010(19) -0.0014(19) -0.010(2)
C25 0.016(2) 0.023(3) 0.016(2) -0.0042(19) 0.0015(19) -0.005(2)
C26 0.023(3) 0.033(3) 0.017(2) -0.003(2) -0.002(2) -0.013(2)
C27 0.022(3) 0.036(3) 0.016(2) 0.004(2) -0.005(2) -0.015(2)
Bi1' 0.01583(9) 0.01300(9) 0.01080(8) -0.00083(6) -0.00052(6) -0.00486(7)
I1' 0.03230(19) 0.02559(18) 0.01685(15) -0.00394(13) -0.00207(13) -0.01155(15)
I2' 0.02123(16) 0.01955(16) 0.01761(15) -0.00462(12) -0.00297(12) -0.00746(13)
I3' 0.02222(17) 0.01745(16) 0.01979(15) -0.00282(12) -0.00495(12) -0.00529(13)
Cl1' 0.0202(6) 0.0340(7) 0.0291(7) 0.0090(5) 0.0072(5) -0.0019(5)
Cl2' 0.0264(7) 0.0162(6) 0.0311(7) -0.0001(5) -0.0023(5) 0.0028(5)
Cl3' 0.0261(7) 0.0159(6) 0.0320(7) 0.0022(5) 0.0012(5) -0.0001(5)
O1' 0.0198(18) 0.0200(18) 0.0130(16) -0.0018(13) 0.0004(13) -0.0084(14)
O2' 0.0187(17) 0.0120(16) 0.0115(15) -0.0010(12) -0.0023(13) -0.0005(13)
O3' 0.0216(18) 0.0104(16) 0.0156(16) -0.0005(12) -0.0043(13) -0.0049(13)
N1' 0.018(2) 0.013(2) 0.0159(19) 0.0012(15) -0.0025(16) -0.0055(16)
N2' 0.015(2) 0.018(2) 0.017(2) -0.0019(16) 0.0015(16) -0.0091(16)
N3' 0.017(2) 0.018(2) 0.0141(19) 0.0004(16) 0.0002(16) -0.0071(17)
C1' 0.024(3) 0.017(2) 0.018(2) 0.0038(19) -0.007(2) -0.008(2)
C2' 0.019(3) 0.021(3) 0.027(3) 0.004(2) -0.008(2) -0.009(2)
C3' 0.011(2) 0.020(3) 0.034(3) 0.011(2) -0.005(2) -0.003(2)
C4' 0.020(3) 0.014(2) 0.021(2) 0.0062(19) -0.002(2) -0.003(2)
C5' 0.017(2) 0.012(2) 0.018(2) 0.0032(18) -0.0005(18) -0.0032(19)
C6' 0.018(2) 0.012(2) 0.016(2) 0.0004(18) 0.0002(18) -0.0014(19)
C7' 0.021(3) 0.018(2) 0.017(2) 0.0012(19) -0.0023(19) -0.006(2)
C8' 0.025(3) 0.019(3) 0.018(2) 0.0014(19) 0.005(2) 0.000(2)
C9' 0.015(2) 0.022(3) 0.022(3) 0.007(2) 0.006(2) 0.002(2)
C10' 0.020(3) 0.021(3) 0.017(2) -0.0060(19) 0.0034(19) -0.008(2)
C11' 0.021(3) 0.022(3) 0.022(3) -0.012(2) 0.007(2) -0.007(2)
C12' 0.017(3) 0.018(3) 0.026(3) -0.005(2) 0.005(2) -0.005(2)
C13' 0.014(2) 0.018(2) 0.020(2) -0.0034(19) 0.0073(19) -0.0061(19)
C14' 0.012(2) 0.017(2) 0.014(2) -0.0023(18) 0.0049(17) -0.0067(19)
C15' 0.015(2) 0.015(2) 0.016(2) 0.0005(18) 0.0046(18) -0.0087(19)
C16' 0.019(2) 0.013(2) 0.016(2) -0.0031(18) -0.0021(18) -0.0045(19)
C17' 0.015(2) 0.019(3) 0.018(2) 0.0009(19) -0.0012(19) -0.002(2)
C18' 0.018(3) 0.015(2) 0.023(3) -0.0007(19) 0.006(2) -0.001(2)
C19' 0.017(3) 0.025(3) 0.017(2) 0.001(2) 0.0005(19) -0.008(2)
C20' 0.020(3) 0.026(3) 0.017(2) 0.002(2) -0.0023(19) -0.009(2)
C21' 0.015(2) 0.021(3) 0.022(3) 0.007(2) 0.0010(19) -0.004(2)
C22' 0.013(2) 0.018(2) 0.020(2) 0.0000(19) 0.0011(18) -0.0064(19)
C23' 0.014(2) 0.017(2) 0.016(2) 0.0019(18) 0.0014(18) -0.0064(19)
C24' 0.014(2) 0.013(2) 0.018(2) 0.0016(18) 0.0015(18) -0.0067(18)
C25' 0.015(2) 0.018(2) 0.018(2) -0.0036(19) 0.0015(18) -0.0048(19)
C26' 0.019(3) 0.011(2) 0.023(2) -0.0026(18) 0.0051(19) -0.0053(19)
C27' 0.012(2) 0.014(2) 0.024(3) 0.0036(19) 0.0037(19) -0.0028(19)
Cl1S 0.0520(10) 0.0289(8) 0.0455(9) 0.0020(7) 0.0094(8) 0.0044(7)
Cl2S 0.0578(11) 0.0585(11) 0.0481(10) 0.0009(8) -0.0286(9) -0.0123(9)
C1S 0.033(3) 0.025(3) 0.035(3) -0.003(2) 0.001(3) -0.007(2)
Cl3S 0.0729(13) 0.0556(11) 0.0398(9) -0.0191(8) 0.0005(8) -0.0236(10)
Cl4B 0.090(14) 0.035(3) 0.034(3) -0.003(2) -0.012(4) -0.004(4)
Cl4S 0.070(6) 0.041(3) 0.0228(15) -0.0033(15) 0.002(2) -0.030(4)
C2S 0.094(7) 0.073(6) 0.047(4) -0.020(4) 0.017(4) -0.056(5)
Cl5B 0.0577(14) 0.0664(15) 0.0518(13) -0.0040(11) -0.0036(10) -0.0206(12)
Cl5S 0.0577(14) 0.0664(15) 0.0518(13) -0.0040(11) -0.0036(10) -0.0206(12)
Cl6S 0.0702(14) 0.0630(13) 0.0755(14) -0.0036(11) -0.0044(11) -0.0144(11)
C3S 0.035(5) 0.067(6) 0.029(4) 0.010(4) -0.009(3) -0.012(4)
C3SB 0.035(5) 0.067(6) 0.029(4) 0.010(4) -0.009(3) -0.012(4)

loop_
_atom_type_symbol
_atom_type_description
_atom_type_scat_dispersion_real
_atom_type_scat_dispersion_imag
_atom_type_scat_source
C C 0.0033 0.0016 'International Tables Vol C Tables 4.2.6.8 and 6.1.1.4'
H H 0.0000 0.0000 'International Tables Vol C Tables 4.2.6.8 and 6.1.1.4'
Bi Bi -4.1077 10.2566 'International Tables Vol C Tables 4.2.6.8 and 6.1.1.4'
Cl Cl 0.1484 0.1585 'International Tables Vol C Tables 4.2.6.8 and 6.1.1.4'
I I -0.4742 1.8119 'International Tables Vol C Tables 4.2.6.8 and 6.1.1.4'
N N 0.0061 0.0033 'International Tables Vol C Tables 4.2.6.8 and 6.1.1.4'
O O 0.0106 0.0060 'International Tables Vol C Tables 4.2.6.8 and 6.1.1.4'

loop_
_geom_angle_atom_site_label_1
_geom_angle_atom_site_label_2
_geom_angle_atom_site_label_3
_geom_angle
_geom_angle_site_symmetry_1
_geom_angle_site_symmetry_3
O1 Bi1 O3 134.79(12) . .
O1 Bi1 O2 137.31(11) . .
O3 Bi1 O2 65.62(12) . .
O1 Bi1 N1 70.94(13) . .
O3 Bi1 N1 80.27(13) . .
O2 Bi1 N1 79.66(13) . .
O1 Bi1 N3 75.86(12) . .
O3 Bi1 N3 66.18(12) . .
O2 Bi1 N3 130.60(12) . .
N1 Bi1 N3 82.37(13) . .
O1 Bi1 N2 76.54(12) . .
O3 Bi1 N2 128.74(12) . .
O2 Bi1 N2 66.21(11) . .
N1 Bi1 N2 74.96(13) . .
N3 Bi1 N2 148.73(12) . .
O1 Bi1 Bi1 163.38(8) . 2_388
O3 Bi1 Bi1 57.91(9) . 2_388
O2 Bi1 Bi1 53.07(8) . 2_388
N1 Bi1 Bi1 125.46(10) . 2_388
N3 Bi1 Bi1 106.95(9) . 2_388
N2 Bi1 Bi1 103.72(9) . 2_388
C6 O1 Bi1 117.4(3) . .
C15 O2 Bi1 123.2(3) . .
C24 O3 Bi1 122.6(3) . .
C1 N1 C5 120.8(4) . .
C1 N1 Bi1 124.1(3) . .
C5 N1 Bi1 115.1(3) . .
C10 N2 C14 119.0(4) . .
C10 N2 Bi1 127.0(3) . .
C14 N2 Bi1 113.9(3) . .
C19 N3 C23 119.1(4) . .
C19 N3 Bi1 126.3(3) . .
C23 N3 Bi1 113.7(3) . .
N1 C1 C2 120.5(5) . .
N1 C1 H1 119.8 . .
C2 C1 H1 119.8 . .
C3 C2 C1 120.4(5) . .
C3 C2 H2 119.8 . .
C1 C2 H2 119.8 . .
C2 C3 C4 120.0(5) . .
C2 C3 H3 120.0 . .
C4 C3 H3 120.0 . .
C9 C4 C5 117.7(4) . .
C9 C4 C3 125.3(5) . .
C5 C4 C3 117.0(4) . .
N1 C5 C4 121.4(4) . .
N1 C5 C6 116.2(4) . .
C4 C5 C6 122.4(4) . .
O1 C6 C7 124.0(4) . .
O1 C6 C5 120.3(4) . .
C7 C6 C5 115.7(4) . .
C6 C7 C8 123.1(5) . .
C6 C7 I1 116.0(3) . .
C8 C7 I1 120.9(4) . .
C9 C8 C7 119.9(5) . .
C9 C8 H8 120.0 . .
C7 C8 H8 120.0 . .
C8 C9 C4 121.0(5) . .
C8 C9 Cl1 119.5(4) . .
C4 C9 Cl1 119.5(4) . .
N2 C10 C11 122.3(5) . .
N2 C10 H10 118.9 . .
C11 C10 H10 118.9 . .
C12 C11 C10 119.9(5) . .
C12 C11 H11 120.0 . .
C10 C11 H11 120.0 . .
C11 C12 C13 119.6(5) . .
C11 C12 H12 120.2 . .
C13 C12 H12 120.2 . .
C18 C13 C14 118.1(4) . .
C18 C13 C12 125.4(4) . .
C14 C13 C12 116.5(4) . .
N2 C14 C13 122.5(4) . .
N2 C14 C15 116.2(4) . .
C13 C14 C15 121.2(4) . .
O2 C15 C16 123.1(4) . .
O2 C15 C14 120.1(4) . .
C16 C15 C14 116.8(4) . .
C15 C16 C17 122.5(4) . .
C15 C16 I2 117.2(4) . .
C17 C16 I2 120.3(4) . .
C18 C17 C16 119.6(5) . .
C18 C17 H17 120.2 . .
C16 C17 H17 120.2 . .
C17 C18 C13 121.5(4) . .
C17 C18 Cl2 119.7(4) . .
C13 C18 Cl2 118.8(4) . .
N3 C19 C20 122.2(5) . .
N3 C19 H19 118.9 . .
C20 C19 H19 118.9 . .
C21 C20 C19 119.3(5) . .
C21 C20 H20 120.3 . .
C19 C20 H20 120.3 . .
C20 C21 C22 120.0(5) . .
C20 C21 H21 120.0 . .
C22 C21 H21 120.0 . .
C21 C22 C23 117.3(5) . .
C21 C22 C27 125.8(5) . .
C23 C22 C27 116.9(5) . .
N3 C23 C22 122.1(5) . .
N3 C23 C24 115.6(4) . .
C22 C23 C24 122.3(4) . .
O3 C24 C25 122.8(5) . .
O3 C24 C23 120.3(4) . .
C25 C24 C23 116.8(4) . .
C24 C25 C26 122.2(5) . .
C24 C25 I3 118.1(4) . .
C26 C25 I3 119.7(4) . .
C27 C26 C25 119.9(5) . .
C27 C26 H26 120.1 . .
C25 C26 H26 120.1 . .
C26 C27 C22 121.7(5) . .
C26 C27 Cl3 119.4(4) . .
C22 C27 Cl3 118.8(4) . .
O3' Bi1' O1' 133.82(11) . .
O3' Bi1' O2' 65.79(11) . .
O1' Bi1' O2' 137.45(11) . .
O3' Bi1' N1' 79.57(13) . .
O1' Bi1' N1' 70.91(12) . .
O2' Bi1' N1' 79.50(12) . .
O3' Bi1' N3' 66.51(12) . .
O1' Bi1' N3' 76.23(12) . .
O2' Bi1' N3' 131.74(12) . .
N1' Bi1' N3' 85.32(13) . .
O3' Bi1' N2' 128.19(12) . .
O1' Bi1' N2' 77.98(12) . .
O2' Bi1' N2' 65.34(11) . .
N1' Bi1' N2' 75.76(13) . .
N3' Bi1' N2' 151.87(12) . .
O3' Bi1' Bi1' 56.30(8) . 2_377
O1' Bi1' Bi1' 164.54(8) . 2_377
O2' Bi1' Bi1' 53.95(8) . 2_377
N1' Bi1' Bi1' 124.55(9) . 2_377
N3' Bi1' Bi1' 103.09(9) . 2_377
N2' Bi1' Bi1' 104.77(8) . 2_377
C6' O1' Bi1' 117.2(3) . .
C15' O2' Bi1' 124.8(3) . .
C24' O3' Bi1' 122.9(3) . .
C1' N1' C5' 120.5(4) . .
C1' N1' Bi1' 123.8(3) . .
C5' N1' Bi1' 115.8(3) . .
C10' N2' C14' 118.7(4) . .
C10' N2' Bi1' 128.1(3) . .
C14' N2' Bi1' 113.1(3) . .
C19' N3' C23' 118.9(4) . .
C19' N3' Bi1' 127.0(3) . .
C23' N3' Bi1' 113.2(3) . .
N1' C1' C2' 121.4(5) . .
N1' C1' H1' 119.3 . .
C2' C1' H1' 119.3 . .
C3' C2' C1' 120.1(5) . .
C3' C2' H2' 119.9 . .
C1' C2' H2' 119.9 . .
C2' C3' C4' 119.3(5) . .
C2' C3' H3' 120.3 . .
C4' C3' H3' 120.3 . .
C3' C4' C9' 125.2(5) . .
C3' C4' C5' 117.9(5) . .
C9' C4' C5' 116.8(4) . .
N1' C5' C4' 120.8(4) . .
N1' C5' C6' 116.6(4) . .
C4' C5' C6' 122.6(4) . .
O1' C6' C7' 124.1(4) . .
O1' C6' C5' 119.5(4) . .
C7' C6' C5' 116.4(4) . .
C6' C7' C8' 122.5(5) . .
C6' C7' I1' 117.1(4) . .
C8' C7' I1' 120.4(4) . .
C9' C8' C7' 120.5(5) . .
C9' C8' H8' 119.7 . .
C7' C8' H8' 119.7 . .
C8' C9' C4' 121.2(5) . .
C8' C9' Cl1' 119.9(4) . .
C4' C9' Cl1' 118.9(4) . .
N2' C10' C11' 122.2(5) . .
N2' C10' H10' 118.9 . .
C11' C10' H10' 118.9 . .
C12' C11' C10' 120.3(5) . .
C12' C11' H11' 119.8 . .
C10' C11' H11' 119.8 . .
C11' C12' C13' 119.5(5) . .
C11' C12' H12' 120.3 . .
C13' C12' H12' 120.3 . .
C14' C13' C18' 118.2(4) . .
C14' C13' C12' 116.3(4) . .
C18' C13' C12' 125.5(5) . .
N2' C14' C13' 123.0(4) . .
N2' C14' C15' 116.2(4) . .
C13' C14' C15' 120.8(4) . .
O2' C15' C16' 122.7(4) . .
O2' C15' C14' 120.3(4) . .
C16' C15' C14' 117.0(4) . .
C15' C16' C17' 122.7(4) . .
C15' C16' I2' 117.5(3) . .
C17' C16' I2' 119.8(3) . .
C18' C17' C16' 119.8(5) . .
C18' C17' H17' 120.1 . .
C16' C17' H17' 120.1 . .
C17' C18' C13' 121.0(5) . .
C17' C18' Cl2' 118.5(4) . .
C13' C18' Cl2' 120.5(4) . .
N3' C19' C20' 122.0(5) . .
N3' C19' H19' 119.0 . .
C20' C19' H19' 119.0 . .
C21' C20' C19' 119.9(5) . .
C21' C20' H20' 120.1 . .
C19' C20' H20' 120.1 . .
C20' C21' C22' 119.7(5) . .
C20' C21' H21' 120.1 . .
C22' C21' H21' 120.1 . .
C23' C22' C21' 117.2(4) . .
C23' C22' C27' 117.1(4) . .
C21' C22' C27' 125.7(5) . .
N3' C23' C22' 122.3(4) . .
N3' C23' C24' 115.3(4) . .
C22' C23' C24' 122.4(4) . .
O3' C24' C25' 123.1(4) . .
O3' C24' C23' 120.7(4) . .
C25' C24' C23' 116.2(4) . .
C24' C25' C26' 122.5(4) . .
C24' C25' I3' 116.6(3) . .
C26' C25' I3' 120.9(3) . .
C27' C26' C25' 119.9(4) . .
C27' C26' H26' 120.1 . .
C25' C26' H26' 120.1 . .
C26' C27' C22' 121.8(4) . .
C26' C27' Cl3' 118.6(4) . .
C22' C27' Cl3' 119.6(4) . .
Cl2S C1S Cl1S 111.8(3) . .
Cl2S C1S H1SA 109.3 . .
Cl1S C1S H1SA 109.3 . .
Cl2S C1S H1SB 109.3 . .
Cl1S C1S H1SB 109.3 . .
H1SA C1S H1SB 107.9 . .
Cl4B C2S Cl3S 118.2(7) . .
Cl4B C2S Cl4S 24.4(7) . .
Cl3S C2S Cl4S 111.2(5) . .
Cl4B C2S H2SA 122.5 . .
Cl3S C2S H2SA 109.4 . .
Cl4S C2S H2SA 109.4 . .
Cl4B C2S H2SB 85.2 . .
Cl3S C2S H2SB 109.4 . .
Cl4S C2S H2SB 109.4 . .
H2SA C2S H2SB 108.0 . .
Cl4B C2S H2SC 107.7 . .
Cl3S C2S H2SC 107.7 . .
Cl4S C2S H2SC 130.1 . .
H2SA C2S H2SC 85.0 . .
H2SB C2S H2SC 25.8 . .
Cl4B C2S H2SD 107.7 . .
Cl3S C2S H2SD 107.7 . .
Cl4S C2S H2SD 89.5 . .
H2SA C2S H2SD 23.2 . .
H2SB C2S H2SD 127.7 . .
H2SC C2S H2SD 107.1 . .
Cl5B Cl5B C3SB 157.5(19) 2_288 .
C3SB Cl6S C3S 29.6(10) . .
Cl6S C3S Cl5S 113.6(5) . .
Cl6S C3S H3SA 108.9 . .
Cl5S C3S H3SA 108.9 . .
Cl6S C3S H3SB 108.9 . .
Cl5S C3S H3SB 108.9 . .
H3SA C3S H3SB 107.7 . .
Cl6S C3SB Cl5B 135(2) . .
Cl6S C3SB H3SC 103.6 . .
Cl5B C3SB H3SC 103.6 . .
Cl6S C3SB H3SD 103.6 . .
Cl5B C3SB H3SD 103.6 . .
H3SC C3SB H3SD 105.3 . .

loop_
_geom_bond_atom_site_label_1
_geom_bond_atom_site_label_2
_geom_bond_distance
_geom_bond_site_symmetry_2
Bi1 O1 2.295(3) .
Bi1 O3 2.320(3) .
Bi1 O2 2.329(3) .
Bi1 N1 2.352(4) .
Bi1 N3 2.582(4) .
Bi1 N2 2.590(4) .
Bi1 Bi1 3.5683(4) 2_388
I1 C7 2.087(5) .
I2 C16 2.092(5) .
I3 C25 2.097(5) .
Cl1 C9 1.741(5) .
Cl2 C18 1.735(5) .
Cl3 C27 1.751(5) .
O1 C6 1.298(6) .
O2 C15 1.308(6) .
O3 C24 1.309(6) .
N1 C1 1.334(6) .
N1 C5 1.364(6) .
N2 C10 1.328(6) .
N2 C14 1.357(6) .
N3 C19 1.322(6) .
N3 C23 1.362(6) .
C1 C2 1.408(7) .
C1 H1 0.9500 .
C2 C3 1.362(7) .
C2 H2 0.9500 .
C3 C4 1.421(7) .
C3 H3 0.9500 .
C4 C9 1.413(7) .
C4 C5 1.415(7) .
C5 C6 1.438(6) .
C6 C7 1.380(6) .
C7 C8 1.410(7) .
C8 C9 1.364(7) .
C8 H8 0.9500 .
C10 C11 1.395(7) .
C10 H10 0.9500 .
C11 C12 1.366(7) .
C11 H11 0.9500 .
C12 C13 1.421(7) .
C12 H12 0.9500 .
C13 C18 1.410(7) .
C13 C14 1.420(7) .
C14 C15 1.437(6) .
C15 C16 1.387(7) .
C16 C17 1.411(7) .
C17 C18 1.366(7) .
C17 H17 0.9500 .
C19 C20 1.411(7) .
C19 H19 0.9500 .
C20 C21 1.365(8) .
C20 H20 0.9500 .
C21 C22 1.403(8) .
C21 H21 0.9500 .
C22 C23 1.417(7) .
C22 C27 1.424(7) .
C23 C24 1.433(7) .
C24 C25 1.384(7) .
C25 C26 1.409(7) .
C26 C27 1.364(8) .
C26 H26 0.9500 .
Bi1' O3' 2.299(3) .
Bi1' O1' 2.306(3) .
Bi1' O2' 2.322(3) .
Bi1' N1' 2.332(4) .
Bi1' N3' 2.587(4) .
Bi1' N2' 2.658(4) .
Bi1' Bi1' 3.6035(4) 2_377
I1' C7' 2.094(5) .
I2' C16' 2.092(4) .
I3' C25' 2.102(5) .
Cl1' C9' 1.742(5) .
Cl2' C18' 1.741(5) .
Cl3' C27' 1.756(5) .
O1' C6' 1.309(6) .
O2' C15' 1.311(6) .
O3' C24' 1.308(6) .
N1' C1' 1.331(6) .
N1' C5' 1.364(6) .
N2' C10' 1.318(6) .
N2' C14' 1.360(6) .
N3' C19' 1.320(6) .
N3' C23' 1.369(6) .
C1' C2' 1.404(7) .
C1' H1' 0.9500 .
C2' C3' 1.372(7) .
C2' H2' 0.9500 .
C3' C4' 1.413(7) .
C3' H3' 0.9500 .
C4' C9' 1.423(7) .
C4' C5' 1.424(7) .
C5' C6' 1.434(7) .
C6' C7' 1.385(7) .
C7' C8' 1.401(7) .
C8' C9' 1.368(8) .
C8' H8' 0.9500 .
C10' C11' 1.408(7) .
C10' H10' 0.9500 .
C11' C12' 1.354(7) .
C11' H11' 0.9500 .
C12' C13' 1.425(7) .
C12' H12' 0.9500 .
C13' C14' 1.420(7) .
C13' C18' 1.421(7) .
C14' C15' 1.438(6) .
C15' C16' 1.385(7) .
C16' C17' 1.401(7) .
C17' C18' 1.367(7) .
C17' H17' 0.9500 .
C19' C20' 1.413(7) .
C19' H19' 0.9500 .
C20' C21' 1.359(7) .
C20' H20' 0.9500 .
C21' C22' 1.412(7) .
C21' H21' 0.9500 .
C22' C23' 1.410(7) .
C22' C27' 1.418(7) .
C23' C24' 1.434(7) .
C24' C25' 1.391(6) .
C25' C26' 1.400(7) .
C26' C27' 1.361(7) .
C26' H26' 0.9500 .
Cl1S C1S 1.757(6) .
Cl2S C1S 1.753(6) .
C1S H1SA 0.9900 .
C1S H1SB 0.9900 .
Cl3S C2S 1.731(7) .
Cl4B C2S 1.626(13) .
Cl4S C2S 1.766(8) .
C2S H2SA 0.9900 .
C2S H2SB 0.9900 .
C2S H2SC 0.9900 .
C2S H2SD 0.9900 .
Cl5B Cl5B 1.43(2) 2_288
Cl5B C3SB 1.757(10) .
Cl5S C3S 1.735(8) .
Cl6S C3SB 1.70(3) .
Cl6S C3S 1.730(9) .
C3S H3SA 0.9900 .
C3S H3SB 0.9900 .
C3SB H3SC 0.9900 .
C3SB H3SD 0.9900 .
